data_4037886
loop_
_publ_author_name
'Zhao, Haiwei'
'Herbert, Simon'
'Kinzel, Tom'
'Zhang, Wei'
'Shen, Qilong'

_publ_section_title
;
 Two ligands transfer from Ag to Pd: En Route to (SIPr)Pd(CF2H)(X) and its
 Application in One-pot C-H Borylation/Difluoromethylation.
;
_journal_name_full 'The Journal of organic chemistry'
_journal_paper_doi 10.1021/acs.joc.9b03296
_journal_year 2020
_chemical_formula_sum 'C30 H42 F2 N2 O2 Pd'
_chemical_formula_weight 607.05
_space_group_crystal_system monoclinic
_space_group_IT_number 14
_space_group_name_Hall '-P 2yn'
_space_group_name_H-M_alt 'P 1 21/n 1'
_atom_sites_solution_hydrogens geom
_audit_creation_method SHELXL-2013
_cell_angle_alpha 90
_cell_angle_beta 94.227(2)
_cell_angle_gamma 90
_cell_formula_units_Z 4
_cell_length_a 12.5050(6)
_cell_length_b 17.9473(7)
_cell_length_c 13.6621(6)
_cell_measurement_reflns_used 4786
_cell_measurement_temperature 293(2)
_cell_measurement_theta_max 54.604
_cell_measurement_theta_min 4.829
_cell_volume 3057.9(2)
_computing_cell_refinement 'Bruker SAINT'
_computing_data_collection 'Bruker APEX2'
_computing_data_reduction 'Bruker SAINT'
_computing_molecular_graphics 'Bruker SHELXTL'
_computing_publication_material 'Bruker SHELXTL'
_computing_structure_refinement 'SHELXL-2013 (Sheldrick, 2013)'
_computing_structure_solution 'SHELXS-97 (Sheldrick 2008)'
_diffrn_ambient_temperature 293(2)
_diffrn_measured_fraction_theta_full 0.996
_diffrn_measured_fraction_theta_max 0.996
_diffrn_measurement_device_type 'Bruker APEX-II CCD'
_diffrn_measurement_method '\f and \w scans'
_diffrn_radiation_type MoK\a
_diffrn_radiation_wavelength 0.71073
_diffrn_reflns_av_R_equivalents 0.0653
_diffrn_reflns_av_unetI/netI 0.0822
_diffrn_reflns_Laue_measured_fraction_full 0.996
_diffrn_reflns_Laue_measured_fraction_max 0.996
_diffrn_reflns_limit_h_max 15
_diffrn_reflns_limit_h_min -14
_diffrn_reflns_limit_k_max 21
_diffrn_reflns_limit_k_min -19
_diffrn_reflns_limit_l_max 14
_diffrn_reflns_limit_l_min -16
_diffrn_reflns_number 14280
_diffrn_reflns_point_group_measured_fraction_full 0.996
_diffrn_reflns_point_group_measured_fraction_max 0.996
_diffrn_reflns_theta_full 25.242
_diffrn_reflns_theta_max 25.496
_diffrn_reflns_theta_min 1.877
_exptl_absorpt_coefficient_mu 0.646
_exptl_absorpt_correction_T_max 0.7456
_exptl_absorpt_correction_T_min 0.3799
_exptl_absorpt_correction_type multi-scan
_exptl_absorpt_process_details sadabs
_exptl_crystal_colour colorless
_exptl_crystal_density_diffrn 1.319
_exptl_crystal_description prismatic
_exptl_crystal_F_000 1264
_exptl_crystal_size_max 0.180
_exptl_crystal_size_mid 0.150
_exptl_crystal_size_min 0.100
_refine_diff_density_max 1.475
_refine_diff_density_min -1.394
_refine_diff_density_rms 0.115
_refine_ls_extinction_expression Fc^*^=kFc[1+0.001xFc^2^\l^3^/sin(2\q)]^-1/4^
_refine_ls_extinction_method SHELXL
_refine_ls_goodness_of_fit_ref 1.025
_refine_ls_hydrogen_treatment constr
_refine_ls_matrix_type full
_refine_ls_number_parameters 344
_refine_ls_number_reflns 5679
_refine_ls_number_restraints 0
_refine_ls_restrained_S_all 1.025
_refine_ls_R_factor_all 0.1006
_refine_ls_R_factor_gt 0.0679
_refine_ls_shift/su_max 0.003
_refine_ls_shift/su_mean 0.000
_refine_ls_structure_factor_coef Fsqd
_refine_ls_weighting_details 'w=1/[\s^2^(Fo^2^)+(0.1285P)^2^+0.4215P] where P=(Fo^2^+2Fc^2^)/3'
_refine_ls_weighting_scheme calc
_refine_ls_wR_factor_gt 0.1832
_refine_ls_wR_factor_ref 0.2226
_reflns_Friedel_coverage 0.000
_reflns_number_gt 3627
_reflns_number_total 5679
_reflns_threshold_expression 'I > 2\s(I)'
_cod_data_source_file jo9b03296_si_002.cif
_cod_data_source_block mo_d8v19005_0m
_cod_original_sg_symbol_H-M 'P 21/n'
_cod_database_code 4037886
_shelx_space_group_comment
; 
The symmetry employed for this shelxl refinement is uniquely defined 
by the following loop, which should always be used as a source of 
symmetry information in preference to the above space-group names. 
They are only intended as comments. 
;
_shelx_estimated_absorpt_t_min 0.893
_shelx_estimated_absorpt_t_max 0.938
_shelxl_version_number 2013-4

loop_
_space_group_symop_operation_xyz
'x, y, z'
'-x+1/2, y+1/2, -z+1/2'
'-x, -y, -z'
'x-1/2, -y-1/2, z-1/2'

loop_
_atom_site_label
_atom_site_type_symbol
_atom_site_fract_x
_atom_site_fract_y
_atom_site_fract_z
_atom_site_U_iso_or_equiv
_atom_site_adp_type
_atom_site_occupancy
_atom_site_site_symmetry_order
_atom_site_calc_flag
_atom_site_refinement_flags_posn
_atom_site_refinement_flags_adp
Pd1 Pd 0.71964(3) 0.25009(2) 0.76746(3) 0.0488(2) Uani 1 1 d . .
F1 F 0.8493(4) 0.2789(4) 0.6087(4) 0.1270(18) Uani 1 1 d . .
F2 F 0.8070(6) 0.1684(3) 0.6290(5) 0.195(3) Uani 1 1 d . .
O1 O 0.6907(4) 0.1377(2) 0.8117(3) 0.0734(12) Uani 1 1 d . .
O2 O 0.6515(4) 0.2289(3) 0.9082(3) 0.0735(13) Uani 1 1 d . .
N1 N 0.6582(3) 0.3975(2) 0.6833(3) 0.0452(10) Uani 1 1 d . .
N2 N 0.7756(3) 0.4069(2) 0.8076(3) 0.0499(11) Uani 1 1 d . .
C1 C 0.7204(4) 0.3595(3) 0.7491(4) 0.0441(12) Uani 1 1 d . .
C2 C 0.6625(5) 0.4781(3) 0.7032(4) 0.0572(14) Uani 1 1 d . .
H2A H 0.5985 0.4950 0.7325 0.069 Uiso 1 1 calc R U
H2B H 0.6713 0.5063 0.6438 0.069 Uiso 1 1 calc R U
C3 C 0.7602(5) 0.4843(3) 0.7744(5) 0.0735(18) Uani 1 1 d . .
H3A H 0.8217 0.5023 0.7421 0.088 Uiso 1 1 calc R U
H3B H 0.7471 0.5172 0.8286 0.088 Uiso 1 1 calc R U
C4 C 0.8508(5) 0.3927(3) 0.8892(4) 0.0517(13) Uani 1 1 d . .
C5 C 0.8144(5) 0.3932(3) 0.9829(4) 0.0570(14) Uani 1 1 d . .
C6 C 0.8915(6) 0.3887(3) 1.0624(5) 0.0743(18) Uani 1 1 d . .
H6 H 0.8699 0.3911 1.1260 0.089 Uiso 1 1 calc R U
C7 C 0.9991(6) 0.3807(4) 1.0479(5) 0.0771(19) Uani 1 1 d . .
H7 H 1.0492 0.3765 1.1013 0.093 Uiso 1 1 calc R U
C8 C 1.0317(6) 0.3790(4) 0.9540(5) 0.0742(19) Uani 1 1 d . .
H8 H 1.1044 0.3742 0.9449 0.089 Uiso 1 1 calc R U
C9 C 0.9605(5) 0.3841(3) 0.8737(4) 0.0580(14) Uani 1 1 d . .
C10 C 0.9984(5) 0.3828(3) 0.7714(5) 0.0670(16) Uani 1 1 d . .
H10 H 0.9349 0.3831 0.7248 0.080 Uiso 1 1 calc R U
C11 C 1.0625(6) 0.3111(4) 0.7532(5) 0.095(2) Uani 1 1 d . .
H11A H 1.1276 0.3110 0.7950 0.142 Uiso 1 1 calc R U
H11B H 1.0794 0.3095 0.6858 0.142 Uiso 1 1 calc R U
H11C H 1.0202 0.2683 0.7674 0.142 Uiso 1 1 calc R U
C12 C 1.0657(6) 0.4528(4) 0.7514(5) 0.094(2) Uani 1 1 d . .
H12A H 1.0265 0.4966 0.7672 0.142 Uiso 1 1 calc R U
H12B H 1.0802 0.4540 0.6834 0.142 Uiso 1 1 calc R U
H12C H 1.1321 0.4511 0.7914 0.142 Uiso 1 1 calc R U
C13 C 0.6970(5) 0.4028(3) 1.0021(5) 0.0708(17) Uani 1 1 d . .
H13 H 0.6540 0.3913 0.9411 0.085 Uiso 1 1 calc R U
C14 C 0.6745(6) 0.4840(4) 1.0292(7) 0.126(3) Uani 1 1 d . .
H14A H 0.7144 0.4963 1.0898 0.189 Uiso 1 1 calc R U
H14B H 0.5993 0.4902 1.0366 0.189 Uiso 1 1 calc R U
H14C H 0.6958 0.5163 0.9782 0.189 Uiso 1 1 calc R U
C15 C 0.6598(6) 0.3518(5) 1.0820(5) 0.102(2) Uani 1 1 d . .
H15A H 0.6773 0.3012 1.0674 0.153 Uiso 1 1 calc R U
H15B H 0.5836 0.3565 1.0849 0.153 Uiso 1 1 calc R U
H15C H 0.6951 0.3657 1.1441 0.153 Uiso 1 1 calc R U
C16 C 0.5776(4) 0.3672(3) 0.6131(4) 0.0471(12) Uani 1 1 d . .
C17 C 0.4852(4) 0.3341(3) 0.6470(4) 0.0525(13) Uani 1 1 d . .
C18 C 0.4097(5) 0.3080(3) 0.5753(5) 0.0682(16) Uani 1 1 d . .
H18 H 0.3477 0.2854 0.5945 0.082 Uiso 1 1 calc R U
C19 C 0.4237(6) 0.3146(3) 0.4787(5) 0.0778(19) Uani 1 1 d . .
H19 H 0.3713 0.2963 0.4331 0.093 Uiso 1 1 calc R U
C20 C 0.5137(6) 0.3476(4) 0.4461(5) 0.0696(18) Uani 1 1 d . .
H20 H 0.5218 0.3521 0.3792 0.084 Uiso 1 1 calc R U
C21 C 0.5924(4) 0.3743(3) 0.5145(4) 0.0519(13) Uani 1 1 d . .
C22 C 0.6892(5) 0.4129(3) 0.4744(4) 0.0670(16) Uani 1 1 d . .
H22 H 0.7405 0.4239 0.5303 0.080 Uiso 1 1 calc R U
C23 C 0.6578(5) 0.4860(4) 0.4259(5) 0.091(2) Uani 1 1 d . .
H23A H 0.6109 0.4768 0.3684 0.137 Uiso 1 1 calc R U
H23B H 0.7210 0.5113 0.4076 0.137 Uiso 1 1 calc R U
H23C H 0.6216 0.5164 0.4709 0.137 Uiso 1 1 calc R U
C24 C 0.7464(7) 0.3614(5) 0.4034(5) 0.111(3) Uani 1 1 d . .
H24A H 0.7689 0.3165 0.4371 0.166 Uiso 1 1 calc R U
H24B H 0.8079 0.3866 0.3813 0.166 Uiso 1 1 calc R U
H24C H 0.6978 0.3493 0.3480 0.166 Uiso 1 1 calc R U
C25 C 0.4657(5) 0.3282(3) 0.7550(5) 0.0659(15) Uani 1 1 d . .
H25 H 0.5343 0.3353 0.7933 0.079 Uiso 1 1 calc R U
C26 C 0.4212(8) 0.2516(3) 0.7802(8) 0.100(3) Uani 1 1 d . .
H26A H 0.3509 0.2456 0.7479 0.149 Uiso 1 1 calc R U
H26B H 0.4170 0.2479 0.8499 0.149 Uiso 1 1 calc R U
H26C H 0.4677 0.2134 0.7587 0.149 Uiso 1 1 calc R U
C27 C 0.3879(7) 0.3886(4) 0.7850(6) 0.121(3) Uani 1 1 d . .
H27A H 0.4241 0.4358 0.7889 0.182 Uiso 1 1 calc R U
H27B H 0.3630 0.3765 0.8479 0.182 Uiso 1 1 calc R U
H27C H 0.3279 0.3914 0.7371 0.182 Uiso 1 1 calc R U
C28 C 0.6507(5) 0.1609(3) 0.8888(5) 0.0694(17) Uani 1 1 d . .
C29 C 0.6023(8) 0.1059(4) 0.9565(6) 0.112(3) Uani 1 1 d . .
H29A H 0.5274 0.1166 0.9595 0.168 Uiso 1 1 calc R U
H29B H 0.6379 0.1100 1.0210 0.168 Uiso 1 1 calc R U
H29C H 0.6109 0.0563 0.9320 0.168 Uiso 1 1 calc R U
C30 C 0.7701(8) 0.2343(4) 0.6361(8) 0.097(3) Uani 1 1 d . .
H30 H 0.7086 0.2397 0.5879 0.116 Uiso 1 1 calc R U

loop_
_atom_site_aniso_label
_atom_site_aniso_U_11
_atom_site_aniso_U_22
_atom_site_aniso_U_33
_atom_site_aniso_U_23
_atom_site_aniso_U_13
_atom_site_aniso_U_12
Pd1 0.0529(3) 0.0338(3) 0.0582(4) -0.00506(16) -0.0052(2) 0.00302(15)
F1 0.114(4) 0.154(4) 0.117(4) -0.039(4) 0.040(3) -0.032(4)
F2 0.329(9) 0.078(3) 0.201(6) -0.019(3) 0.163(6) 0.048(4)
O1 0.100(3) 0.043(2) 0.077(3) 0.001(2) 0.009(3) 0.000(2)
O2 0.102(4) 0.056(2) 0.063(3) -0.005(2) 0.005(2) 0.004(3)
N1 0.047(2) 0.041(2) 0.047(2) -0.0039(19) -0.0034(19) 0.0042(18)
N2 0.058(3) 0.037(2) 0.053(3) -0.006(2) -0.013(2) -0.0030(18)
C1 0.044(3) 0.038(3) 0.050(3) -0.006(2) 0.003(2) 0.001(2)
C2 0.069(4) 0.040(3) 0.061(3) 0.003(3) -0.004(3) 0.007(2)
C3 0.095(5) 0.038(3) 0.083(4) -0.001(3) -0.020(4) -0.007(3)
C4 0.062(3) 0.038(3) 0.052(3) -0.007(2) -0.011(3) -0.001(2)
C5 0.063(4) 0.052(3) 0.054(3) -0.004(3) -0.003(3) -0.001(2)
C6 0.098(5) 0.070(4) 0.052(4) -0.005(3) -0.011(4) 0.001(3)
C7 0.067(5) 0.091(5) 0.069(4) -0.007(3) -0.022(4) 0.008(3)
C8 0.061(4) 0.089(5) 0.071(4) -0.004(4) -0.007(3) 0.006(3)
C9 0.053(3) 0.052(3) 0.068(4) -0.001(3) -0.002(3) -0.004(2)
C10 0.058(4) 0.069(4) 0.074(4) 0.000(3) 0.003(3) 0.000(3)
C11 0.092(5) 0.096(5) 0.097(6) -0.013(4) 0.017(4) 0.020(4)
C12 0.098(5) 0.088(5) 0.098(5) 0.000(4) 0.018(4) -0.024(4)
C13 0.073(4) 0.074(4) 0.064(4) -0.013(3) -0.002(3) 0.007(3)
C14 0.106(7) 0.104(6) 0.171(9) -0.016(6) 0.028(6) 0.032(5)
C15 0.093(6) 0.138(7) 0.078(5) -0.002(5) 0.027(4) 0.003(5)
C16 0.046(3) 0.044(3) 0.050(3) -0.006(2) -0.007(2) 0.011(2)
C17 0.046(3) 0.048(3) 0.063(3) -0.001(3) -0.002(3) -0.001(2)
C18 0.054(3) 0.059(4) 0.090(5) 0.010(3) -0.011(3) -0.006(3)
C19 0.086(5) 0.068(4) 0.074(5) -0.007(3) -0.033(4) -0.002(3)
C20 0.079(5) 0.070(4) 0.057(4) -0.011(3) -0.014(3) 0.008(3)
C21 0.049(3) 0.053(3) 0.052(3) -0.011(2) -0.006(3) 0.005(2)
C22 0.066(4) 0.085(4) 0.050(3) -0.004(3) 0.011(3) 0.003(3)
C23 0.081(5) 0.095(5) 0.098(5) 0.038(4) 0.008(4) -0.002(4)
C24 0.115(7) 0.147(7) 0.076(5) -0.010(5) 0.039(5) 0.041(5)
C25 0.053(3) 0.070(4) 0.076(4) 0.000(3) 0.012(3) 0.008(3)
C26 0.095(7) 0.101(7) 0.102(7) 0.027(4) 0.001(5) -0.025(4)
C27 0.123(7) 0.141(7) 0.106(6) 0.015(5) 0.055(6) 0.055(6)
C28 0.080(4) 0.054(4) 0.072(4) 0.013(3) -0.008(4) -0.007(3)
C29 0.133(8) 0.087(5) 0.120(7) 0.036(5) 0.027(6) -0.002(5)
C30 0.115(7) 0.053(4) 0.132(7) 0.006(4) 0.069(6) 0.015(4)

loop_
_atom_type_symbol
_atom_type_description
_atom_type_scat_dispersion_real
_atom_type_scat_dispersion_imag
_atom_type_scat_source
C C 0.0033 0.0016 'International Tables Vol C Tables 4.2.6.8 and 6.1.1.4'
H H 0.0000 0.0000 'International Tables Vol C Tables 4.2.6.8 and 6.1.1.4'
F F 0.0171 0.0103 'International Tables Vol C Tables 4.2.6.8 and 6.1.1.4'
N N 0.0061 0.0033 'International Tables Vol C Tables 4.2.6.8 and 6.1.1.4'
O O 0.0106 0.0060 'International Tables Vol C Tables 4.2.6.8 and 6.1.1.4'
Pd Pd -0.9988 1.0072 'International Tables Vol C Tables 4.2.6.8 and 6.1.1.4'

loop_
_geom_angle_atom_site_label_1
_geom_angle_atom_site_label_2
_geom_angle_atom_site_label_3
_geom_angle
C30 Pd1 C1 91.3(2)
C30 Pd1 O1 101.2(2)
C1 Pd1 O1 166.25(18)
C30 Pd1 O2 161.2(3)
C1 Pd1 O2 106.80(19)
O1 Pd1 O2 60.33(17)
C30 Pd1 C28 131.5(3)
C1 Pd1 C28 136.3(2)
O1 Pd1 C28 30.49(18)
O2 Pd1 C28 29.89(19)
C28 O1 Pd1 90.6(3)
C28 O2 Pd1 88.9(4)
C1 N1 C16 126.8(4)
C1 N1 C2 111.5(4)
C16 N1 C2 120.4(4)
C1 N2 C4 129.9(4)
C1 N2 C3 111.7(4)
C4 N2 C3 118.2(4)
N2 C1 N1 109.3(4)
N2 C1 Pd1 124.5(4)
N1 C1 Pd1 125.8(3)
N1 C2 C3 102.1(4)
N1 C2 H2A 111.4
C3 C2 H2A 111.4
N1 C2 H2B 111.4
C3 C2 H2B 111.4
H2A C2 H2B 109.2
N2 C3 C2 102.1(4)
N2 C3 H3A 111.3
C2 C3 H3A 111.3
N2 C3 H3B 111.3
C2 C3 H3B 111.3
H3A C3 H3B 109.2
C5 C4 C9 121.7(5)
C5 C4 N2 118.4(5)
C9 C4 N2 119.7(5)
C4 C5 C6 117.4(6)
C4 C5 C13 123.1(5)
C6 C5 C13 119.4(5)
C7 C6 C5 121.1(6)
C7 C6 H6 119.5
C5 C6 H6 119.5
C8 C7 C6 119.7(6)
C8 C7 H7 120.2
C6 C7 H7 120.2
C9 C8 C7 121.8(7)
C9 C8 H8 119.1
C7 C8 H8 119.1
C8 C9 C4 118.1(6)
C8 C9 C10 120.9(6)
C4 C9 C10 121.0(5)
C9 C10 C11 111.4(5)
C9 C10 C12 111.2(5)
C11 C10 C12 110.6(6)
C9 C10 H10 107.8
C11 C10 H10 107.8
C12 C10 H10 107.8
C10 C11 H11A 109.5
C10 C11 H11B 109.5
H11A C11 H11B 109.5
C10 C11 H11C 109.5
H11A C11 H11C 109.5
H11B C11 H11C 109.5
C10 C12 H12A 109.5
C10 C12 H12B 109.5
H12A C12 H12B 109.5
C10 C12 H12C 109.5
H12A C12 H12C 109.5
H12B C12 H12C 109.5
C5 C13 C15 113.9(5)
C5 C13 C14 110.2(6)
C15 C13 C14 109.1(6)
C5 C13 H13 107.8
C15 C13 H13 107.8
C14 C13 H13 107.8
C13 C14 H14A 109.5
C13 C14 H14B 109.5
H14A C14 H14B 109.5
C13 C14 H14C 109.5
H14A C14 H14C 109.5
H14B C14 H14C 109.5
C13 C15 H15A 109.5
C13 C15 H15B 109.5
H15A C15 H15B 109.5
C13 C15 H15C 109.5
H15A C15 H15C 109.5
H15B C15 H15C 109.5
C21 C16 C17 122.2(5)
C21 C16 N1 118.5(5)
C17 C16 N1 119.3(5)
C18 C17 C16 116.2(5)
C18 C17 C25 120.8(5)
C16 C17 C25 122.9(5)
C19 C18 C17 122.0(6)
C19 C18 H18 119.0
C17 C18 H18 119.0
C18 C19 C20 121.5(6)
C18 C19 H19 119.2
C20 C19 H19 119.2
C19 C20 C21 119.1(6)
C19 C20 H20 120.4
C21 C20 H20 120.4
C16 C21 C20 119.0(6)
C16 C21 C22 123.9(5)
C20 C21 C22 117.1(6)
C23 C22 C21 111.3(5)
C23 C22 C24 111.1(5)
C21 C22 C24 111.5(6)
C23 C22 H22 107.5
C21 C22 H22 107.5
C24 C22 H22 107.5
C22 C23 H23A 109.5
C22 C23 H23B 109.5
H23A C23 H23B 109.5
C22 C23 H23C 109.5
H23A C23 H23C 109.5
H23B C23 H23C 109.5
C22 C24 H24A 109.5
C22 C24 H24B 109.5
H24A C24 H24B 109.5
C22 C24 H24C 109.5
H24A C24 H24C 109.5
H24B C24 H24C 109.5
C17 C25 C27 111.2(5)
C17 C25 C26 111.6(6)
C27 C25 C26 109.0(6)
C17 C25 H25 108.3
C27 C25 H25 108.3
C26 C25 H25 108.3
C25 C26 H26A 109.5
C25 C26 H26B 109.5
H26A C26 H26B 109.5
C25 C26 H26C 109.5
H26A C26 H26C 109.5
H26B C26 H26C 109.5
C25 C27 H27A 109.5
C25 C27 H27B 109.5
H27A C27 H27B 109.5
C25 C27 H27C 109.5
H27A C27 H27C 109.5
H27B C27 H27C 109.5
O2 C28 O1 120.0(6)
O2 C28 C29 120.4(7)
O1 C28 C29 119.6(6)
O2 C28 Pd1 61.2(3)
O1 C28 Pd1 58.9(3)
C29 C28 Pd1 175.8(5)
C28 C29 H29A 109.5
C28 C29 H29B 109.5
H29A C29 H29B 109.5
C28 C29 H29C 109.5
H29A C29 H29C 109.5
H29B C29 H29C 109.5
F2 C30 F1 104.6(7)
F2 C30 Pd1 110.2(6)
F1 C30 Pd1 117.4(7)
F2 C30 H30 108.1
F1 C30 H30 108.1
Pd1 C30 H30 108.1

loop_
_geom_bond_atom_site_label_1
_geom_bond_atom_site_label_2
_geom_bond_distance
Pd1 C30 1.966(9)
Pd1 C1 1.980(5)
Pd1 O1 2.144(4)
Pd1 O2 2.193(5)
Pd1 C28 2.502(6)
F1 C30 1.347(10)
F2 C30 1.275(8)
O1 C28 1.269(8)
O2 C28 1.247(7)
N1 C1 1.332(6)
N1 C16 1.445(6)
N1 C2 1.471(6)
N2 C1 1.325(6)
N2 C4 1.427(6)
N2 C3 1.471(7)
C2 C3 1.508(8)
C2 H2A 0.9700
C2 H2B 0.9700
C3 H3A 0.9700
C3 H3B 0.9700
C4 C5 1.390(8)
C4 C9 1.411(8)
C5 C6 1.400(8)
C5 C13 1.521(8)
C6 C7 1.382(9)
C6 H6 0.9300
C7 C8 1.375(10)
C7 H7 0.9300
C8 C9 1.363(8)
C8 H8 0.9300
C9 C10 1.510(8)
C10 C11 1.544(8)
C10 C12 1.548(8)
C10 H10 0.9800
C11 H11A 0.9600
C11 H11B 0.9600
C11 H11C 0.9600
C12 H12A 0.9600
C12 H12B 0.9600
C12 H12C 0.9600
C13 C15 1.523(9)
C13 C14 1.535(9)
C13 H13 0.9800
C14 H14A 0.9600
C14 H14B 0.9600
C14 H14C 0.9600
C15 H15A 0.9600
C15 H15B 0.9600
C15 H15C 0.9600
C16 C21 1.379(7)
C16 C17 1.409(7)
C17 C18 1.390(7)
C17 C25 1.517(8)
C18 C19 1.350(9)
C18 H18 0.9300
C19 C20 1.374(9)
C19 H19 0.9300
C20 C21 1.391(8)
C20 H20 0.9300
C21 C22 1.530(8)
C22 C23 1.509(8)
C22 C24 1.553(9)
C22 H22 0.9800
C23 H23A 0.9600
C23 H23B 0.9600
C23 H23C 0.9600
C24 H24A 0.9600
C24 H24B 0.9600
C24 H24C 0.9600
C25 C27 1.532(8)
C25 C26 1.532(8)
C25 H25 0.9800
C26 H26A 0.9600
C26 H26B 0.9600
C26 H26C 0.9600
C27 H27A 0.9600
C27 H27B 0.9600
C27 H27C 0.9600
C28 C29 1.510(9)
C29 H29A 0.9600
C29 H29B 0.9600
C29 H29C 0.9600
C30 H30 0.9800

loop_
_geom_hbond_atom_site_label_D
_geom_hbond_atom_site_label_H
_geom_hbond_atom_site_label_A
_geom_hbond_distance_DH
_geom_hbond_distance_HA
_geom_hbond_distance_DA
_geom_hbond_angle_DHA
_geom_hbond_site_symmetry_A
C3 H3A O1 0.97 2.54 3.073(7) 114.5 2_656
C3 H3A O1 0.97 2.54 3.073(7) 114.5 2_656

loop_
_geom_torsion_atom_site_label_1
_geom_torsion_atom_site_label_2
_geom_torsion_atom_site_label_3
_geom_torsion_atom_site_label_4
_geom_torsion
C4 N2 C1 N1 179.1(5)
C3 N2 C1 N1 -6.6(6)
C4 N2 C1 Pd1 5.4(8)
C3 N2 C1 Pd1 179.6(4)
C16 N1 C1 N2 -173.0(5)
C2 N1 C1 N2 -5.9(6)
C16 N1 C1 Pd1 0.6(7)
C2 N1 C1 Pd1 167.7(4)
C1 N1 C2 C3 15.2(6)
C16 N1 C2 C3 -176.8(5)
C1 N2 C3 C2 15.6(6)
C4 N2 C3 C2 -169.4(5)
N1 C2 C3 N2 -17.2(6)
C1 N2 C4 C5 -95.4(7)
C3 N2 C4 C5 90.7(6)
C1 N2 C4 C9 89.2(7)
C3 N2 C4 C9 -84.7(6)
C9 C4 C5 C6 3.3(8)
N2 C4 C5 C6 -172.1(4)
C9 C4 C5 C13 179.7(5)
N2 C4 C5 C13 4.4(7)
C4 C5 C6 C7 -2.8(8)
C13 C5 C6 C7 -179.4(6)
C5 C6 C7 C8 1.6(10)
C6 C7 C8 C9 -0.8(11)
C7 C8 C9 C4 1.2(10)
C7 C8 C9 C10 179.4(6)
C5 C4 C9 C8 -2.5(8)
N2 C4 C9 C8 172.8(5)
C5 C4 C9 C10 179.2(5)
N2 C4 C9 C10 -5.5(7)
C8 C9 C10 C11 57.5(8)
C4 C9 C10 C11 -124.2(6)
C8 C9 C10 C12 -66.3(8)
C4 C9 C10 C12 111.9(6)
C4 C5 C13 C15 138.4(6)
C6 C5 C13 C15 -45.2(7)
C4 C5 C13 C14 -98.6(7)
C6 C5 C13 C14 77.7(7)
C1 N1 C16 C21 -115.9(6)
C2 N1 C16 C21 78.1(6)
C1 N1 C16 C17 66.4(7)
C2 N1 C16 C17 -99.6(6)
C21 C16 C17 C18 0.7(8)
N1 C16 C17 C18 178.3(4)
C21 C16 C17 C25 -177.8(5)
N1 C16 C17 C25 -0.2(7)
C16 C17 C18 C19 -0.5(8)
C25 C17 C18 C19 178.0(5)
C17 C18 C19 C20 -0.1(10)
C18 C19 C20 C21 0.6(10)
C17 C16 C21 C20 -0.3(8)
N1 C16 C21 C20 -177.9(4)
C17 C16 C21 C22 177.2(5)
N1 C16 C21 C22 -0.4(7)
C19 C20 C21 C16 -0.4(9)
C19 C20 C21 C22 -178.0(6)
C16 C21 C22 C23 -109.4(6)
C20 C21 C22 C23 68.1(7)
C16 C21 C22 C24 125.8(6)
C20 C21 C22 C24 -56.6(7)
C18 C17 C25 C27 -77.7(7)
C16 C17 C25 C27 100.7(7)
C18 C17 C25 C26 44.3(8)
C16 C17 C25 C26 -137.3(6)
Pd1 O2 C28 O1 4.5(6)
Pd1 O2 C28 C29 -175.5(6)
Pd1 O1 C28 O2 -4.6(6)
Pd1 O1 C28 C29 175.4(6)
